data_4326475
loop_
_publ_author_name
'Jyotsna Chaturvedi'
'Suryabhan Singh'
'Subrato Bhattacharya'
'Heinrich N\"oth'

_publ_contact_author_address 'Lab No. 13, Departement of chemistry, BHU, Varanasi-221005'
_publ_contact_author_email s_bhatt@bhu.ac.in
_publ_contact_author_name 'Dr. S. Bhattacharya'
_publ_section_title
;
 The Chemistry of Cadmium-Thiocarboxylate Derivatives: Synthesis,
 Structural Features, and Application As Single Source Precursors for
 Ternary Sulfides
;
_journal_name_full 'Inorganic Chemistry'
_journal_page_first 10056
_journal_page_last 10069
_journal_paper_doi 10.1021/ic200927w
_journal_volume 50
_journal_year 2011
_chemical_formula_sum 'C57 H45 Ag Cd O3 P2 S3'
_chemical_formula_weight 1156.36
_space_group_IT_number 4
_symmetry_cell_setting monoclinic
_symmetry_Int_Tables_number 4
_symmetry_space_group_name_Hall 'P 2yb'
_symmetry_space_group_name_H-M 'P 1 21 1'
_atom_sites_solution_hydrogens geom
_atom_sites_solution_primary direct
_atom_sites_solution_secondary difmap
_audit_creation_method SHELXL-97
_cell_angle_alpha 90.00
_cell_angle_beta 107.071(2)
_cell_angle_gamma 90.00
_cell_formula_units_Z 2
_cell_length_a 12.7887(2)
_cell_length_b 14.7387(2)
_cell_length_c 14.1904(3)
_cell_measurement_temperature 293(2)
_cell_volume 2556.89(8)
_computing_structure_refinement 'SHELXL-97 (Sheldrick, 1997)'
_diffrn_ambient_temperature 293(2)
_diffrn_measured_fraction_theta_full 0.999
_diffrn_measured_fraction_theta_max 0.880
_diffrn_radiation_monochromator graphite
_diffrn_radiation_type MoK\a
_diffrn_radiation_wavelength 0.71073
_diffrn_reflns_av_R_equivalents 0.0176
_diffrn_reflns_av_sigmaI/netI 0.0354
_diffrn_reflns_limit_h_max 17
_diffrn_reflns_limit_h_min -16
_diffrn_reflns_limit_k_max 19
_diffrn_reflns_limit_k_min -19
_diffrn_reflns_limit_l_max 19
_diffrn_reflns_limit_l_min -14
_diffrn_reflns_number 18610
_diffrn_reflns_theta_full 25.00
_diffrn_reflns_theta_max 28.93
_diffrn_reflns_theta_min 2.16
_diffrn_source 'fine-focus sealed tube'
_exptl_absorpt_coefficient_mu 1.028
_exptl_absorpt_correction_T_max 1.00000
_exptl_absorpt_correction_T_min 0.72971
_exptl_absorpt_correction_type multi-scan
_exptl_crystal_colour Colorless
_exptl_crystal_density_diffrn 1.502
_exptl_crystal_description Rectangular
_exptl_crystal_F_000 1168
_exptl_crystal_recrystallization_method Toluene
_exptl_crystal_size_max 0.42
_exptl_crystal_size_mid 0.41
_exptl_crystal_size_min 0.40
_refine_diff_density_max 0.284
_refine_diff_density_min -0.323
_refine_diff_density_rms 0.050
_refine_ls_abs_structure_details 'Flack H D (1983), Acta Cryst. A39, 876-881'
_refine_ls_abs_structure_Flack 0.030(9)
_refine_ls_extinction_method none
_refine_ls_goodness_of_fit_ref 0.950
_refine_ls_hydrogen_treatment constr
_refine_ls_matrix_type full
_refine_ls_number_parameters 604
_refine_ls_number_reflns 11286
_refine_ls_number_restraints 1
_refine_ls_restrained_S_all 0.950
_refine_ls_R_factor_all 0.0293
_refine_ls_R_factor_gt 0.0229
_refine_ls_shift/su_max 0.001
_refine_ls_shift/su_mean 0.000
_refine_ls_structure_factor_coef Fsqd
_refine_ls_weighting_details 'calc w=1/[\s^2^(Fo^2^)+(0.0203P)^2^+0.0000P] where P=(Fo^2^+2Fc^2^)/3'
_refine_ls_weighting_scheme calc
_refine_ls_wR_factor_gt 0.0420
_refine_ls_wR_factor_ref 0.0430
_reflns_number_gt 10016
_reflns_number_total 11286
_reflns_threshold_expression >2sigma(I)
_cod_data_source_file ic200927w_si_013.cif
_cod_data_source_block cd-agtba
_cod_original_sg_symbol_H-M 'P 21'
_cod_database_code 4326475

loop_
_symmetry_equiv_pos_as_xyz
'x, y, z'
'-x, y+1/2, -z'

loop_
_atom_site_label
_atom_site_type_symbol
_atom_site_fract_x
_atom_site_fract_y
_atom_site_fract_z
_atom_site_U_iso_or_equiv
_atom_site_adp_type
_atom_site_occupancy
_atom_site_symmetry_multiplicity
_atom_site_calc_flag
_atom_site_refinement_flags
Ag1 Ag 0.174334(14) 0.422397(11) -0.224822(13) 0.02882(4) Uani 1 1 d .
Cd1 Cd 0.357042(13) 0.288219(11) -0.318175(13) 0.03058(5) Uani 1 1 d .
S2 S 0.14631(5) 0.30212(4) -0.37298(4) 0.02965(13) Uani 1 1 d .
S1 S 0.39005(5) 0.36590(4) -0.14926(5) 0.03474(15) Uani 1 1 d .
P1 P 0.14327(5) 0.58528(4) -0.26324(5) 0.02863(14) Uani 1 1 d .
P2 P 0.09299(5) 0.33246(4) -0.11587(4) 0.02258(12) Uani 1 1 d .
S3 S 0.46626(5) 0.18418(4) -0.38897(6) 0.03749(16) Uani 1 1 d .
O3 O 0.36619(15) 0.11590(12) -0.27013(13) 0.0391(4) Uani 1 1 d .
O2 O 0.26532(14) 0.38943(11) -0.46409(13) 0.0361(4) Uani 1 1 d .
O1 O 0.48695(13) 0.42258(13) -0.27560(13) 0.0380(4) Uani 1 1 d .
C41 C 0.19048(18) 0.16588(15) -0.13150(17) 0.0271(5) Uani 1 1 d .
H41 H 0.2076 0.1915 -0.1850 0.032 Uiso 1 1 calc R
C46 C 0.11432(19) 0.38628(15) 0.00458(17) 0.0253(5) Uani 1 1 d .
C43 C 0.1987(2) 0.03920(17) -0.0229(2) 0.0383(6) Uani 1 1 d .
H43 H 0.2210 -0.0197 -0.0035 0.046 Uiso 1 1 calc R
C16 C 0.45982(18) 0.00308(16) -0.33256(18) 0.0273(5) Uani 1 1 d .
C28 C 0.2005(2) 0.62613(16) -0.35873(17) 0.0303(6) Uani 1 1 d .
C8 C 0.17104(19) 0.37789(15) -0.45996(17) 0.0277(5) Uani 1 1 d .
C52 C -0.05459(19) 0.32784(17) -0.17323(17) 0.0284(5) Uani 1 1 d .
C42 C 0.2228(2) 0.07753(17) -0.10242(19) 0.0355(6) Uani 1 1 d .
H42 H 0.2611 0.0441 -0.1371 0.043 Uiso 1 1 calc R
C21 C 0.5226(2) -0.01949(17) -0.3936(2) 0.0391(7) Uani 1 1 d .
H21 H 0.5453 0.0256 -0.4290 0.047 Uiso 1 1 calc R
C29 C 0.2993(2) 0.59065(17) -0.36032(17) 0.0311(5) Uani 1 1 d .
H29 H 0.3319 0.5454 -0.3156 0.037 Uiso 1 1 calc R
C34 C 0.2063(2) 0.65854(16) -0.15845(18) 0.0312(6) Uani 1 1 d .
C57 C -0.1072(2) 0.4093(2) -0.2077(2) 0.0452(7) Uani 1 1 d .
H57 H -0.0676 0.4632 -0.1975 0.054 Uiso 1 1 calc R
C9 C 0.07715(18) 0.42724(17) -0.52665(15) 0.0281(5) Uani 1 1 d .
C51 C 0.0335(2) 0.40071(18) 0.04960(18) 0.0384(7) Uani 1 1 d .
H51 H -0.0385 0.3847 0.0173 0.046 Uiso 1 1 calc R
C31 C 0.3036(2) 0.68577(19) -0.4947(2) 0.0438(7) Uani 1 1 d .
H31 H 0.3385 0.7064 -0.5396 0.053 Uiso 1 1 calc R
C47 C 0.22188(19) 0.41065(16) 0.05393(17) 0.0314(5) Uani 1 1 d .
H47 H 0.2767 0.4016 0.0240 0.038 Uiso 1 1 calc R
C17 C 0.42829(19) -0.06465(18) -0.27988(19) 0.0372(6) Uani 1 1 d .
H17 H 0.3873 -0.0502 -0.2376 0.045 Uiso 1 1 calc R
C13 C -0.1169(2) 0.4516(2) -0.5959(2) 0.0463(7) Uani 1 1 d .
H13 H -0.1883 0.4336 -0.6025 0.056 Uiso 1 1 calc R
C30 C 0.3512(2) 0.62102(19) -0.42718(19) 0.0377(6) Uani 1 1 d .
H30 H 0.4188 0.5971 -0.4261 0.045 Uiso 1 1 calc R
C15 C 0.42490(18) 0.09884(16) -0.32255(17) 0.0261(5) Uani 1 1 d .
C40 C 0.13238(17) 0.21584(15) -0.08015(17) 0.0239(5) Uani 1 1 d .
C10 C 0.0960(2) 0.5022(2) -0.5784(2) 0.0417(7) Uani 1 1 d .
H10 H 0.1674 0.5190 -0.5740 0.050 Uiso 1 1 calc R
C18 C 0.4569(2) -0.15393(18) -0.2891(2) 0.0501(8) Uani 1 1 d .
H18 H 0.4343 -0.1993 -0.2539 0.060 Uiso 1 1 calc R
C20 C 0.5518(2) -0.10952(18) -0.4021(2) 0.0487(8) Uani 1 1 d .
H20 H 0.5940 -0.1245 -0.4432 0.058 Uiso 1 1 calc R
C22 C 0.0018(2) 0.62471(16) -0.30265(18) 0.0327(6) Uani 1 1 d .
C19 C 0.5185(2) -0.17546(18) -0.3503(2) 0.0495(8) Uani 1 1 d .
H19 H 0.5377 -0.2356 -0.3564 0.059 Uiso 1 1 calc R
C35 C 0.2107(2) 0.62777(18) -0.06481(19) 0.0406(7) Uani 1 1 d .
H35 H 0.1846 0.5702 -0.0572 0.049 Uiso 1 1 calc R
C2 C 0.51036(19) 0.52674(17) -0.14333(19) 0.0350(6) Uani 1 1 d .
C53 C -0.1134(2) 0.24817(19) -0.19305(18) 0.0372(6) Uani 1 1 d .
H53 H -0.0790 0.1931 -0.1718 0.045 Uiso 1 1 calc R
C14 C -0.02970(19) 0.40260(17) -0.53618(19) 0.0364(6) Uani 1 1 d .
H14 H -0.0435 0.3523 -0.5020 0.044 Uiso 1 1 calc R
C48 C 0.2474(2) 0.44822(18) 0.14715(18) 0.0392(6) Uani 1 1 d .
H48 H 0.3194 0.4635 0.1802 0.047 Uiso 1 1 calc R
C1 C 0.46942(18) 0.43991(16) -0.19621(19) 0.0330(6) Uani 1 1 d .
C49 C 0.1661(2) 0.46297(19) 0.1910(2) 0.0464(7) Uani 1 1 d .
H49 H 0.1831 0.4892 0.2533 0.056 Uiso 1 1 calc R
C50 C 0.0597(2) 0.4390(2) 0.14287(19) 0.0496(8) Uani 1 1 d .
H50 H 0.0051 0.4486 0.1731 0.059 Uiso 1 1 calc R
C12 C -0.0972(3) 0.5267(2) -0.6451(2) 0.0487(8) Uani 1 1 d .
H12 H -0.1554 0.5603 -0.6841 0.058 Uiso 1 1 calc R
C38 C 0.2898(2) 0.7981(2) -0.0859(2) 0.0522(7) Uani 1 1 d .
H38 H 0.3172 0.8553 -0.0930 0.063 Uiso 1 1 calc R
C11 C 0.0091(3) 0.5525(2) -0.6368(2) 0.0515(8) Uani 1 1 d .
H11 H 0.0224 0.6035 -0.6702 0.062 Uiso 1 1 calc R
C33 C 0.1520(3) 0.6917(2) -0.4282(2) 0.0546(9) Uani 1 1 d .
H33 H 0.0848 0.7163 -0.4290 0.066 Uiso 1 1 calc R
C4 C 0.6038(2) 0.6688(2) -0.1415(3) 0.0562(9) Uani 1 1 d .
H4 H 0.6443 0.7078 -0.1687 0.067 Uiso 1 1 calc R
C56 C -0.2182(2) 0.4106(2) -0.2570(2) 0.0590(9) Uani 1 1 d .
H56 H -0.2539 0.4654 -0.2774 0.071 Uiso 1 1 calc R
C3 C 0.5701(2) 0.58564(18) -0.1850(2) 0.0441(7) Uani 1 1 d .
H3 H 0.5873 0.5689 -0.2419 0.053 Uiso 1 1 calc R
C7 C 0.4868(2) 0.5517(2) -0.0580(2) 0.0476(7) Uani 1 1 d .
H7 H 0.4485 0.5122 -0.0290 0.057 Uiso 1 1 calc R
C55 C -0.2757(2) 0.3292(2) -0.2757(2) 0.0537(9) Uani 1 1 d .
H55 H -0.3499 0.3295 -0.3098 0.064 Uiso 1 1 calc R
C44 C 0.1413(2) 0.08849(18) 0.0278(2) 0.0419(7) Uani 1 1 d .
H44 H 0.1244 0.0624 0.0813 0.050 Uiso 1 1 calc R
C54 C -0.2246(2) 0.2498(2) -0.24490(19) 0.0462(7) Uani 1 1 d .
H54 H -0.2637 0.1958 -0.2583 0.055 Uiso 1 1 calc R
C25 C -0.2144(3) 0.6812(2) -0.3738(2) 0.0571(9) Uani 1 1 d .
H25 H -0.2872 0.6992 -0.3970 0.069 Uiso 1 1 calc R
C32 C 0.2033(3) 0.7202(2) -0.4957(2) 0.0613(10) Uani 1 1 d .
H32 H 0.1697 0.7634 -0.5426 0.074 Uiso 1 1 calc R
C39 C 0.2465(2) 0.74467(18) -0.1680(2) 0.0430(7) Uani 1 1 d .
H39 H 0.2442 0.7664 -0.2301 0.052 Uiso 1 1 calc R
C5 C 0.5773(2) 0.6937(2) -0.0578(3) 0.0605(10) Uani 1 1 d .
H5 H 0.5983 0.7505 -0.0300 0.073 Uiso 1 1 calc R
C45 C 0.1086(2) 0.17582(17) 0.00033(19) 0.0355(6) Uani 1 1 d .
H45 H 0.0704 0.2085 0.0356 0.043 Uiso 1 1 calc R
C37 C 0.2927(3) 0.7674(2) 0.0065(2) 0.0539(8) Uani 1 1 d .
H37 H 0.3208 0.8038 0.0616 0.065 Uiso 1 1 calc R
C27 C -0.0696(3) 0.5825(3) -0.3810(2) 0.0712(11) Uani 1 1 d .
H27 H -0.0461 0.5331 -0.4102 0.085 Uiso 1 1 calc R
C6 C 0.5205(2) 0.6361(2) -0.0151(3) 0.0601(9) Uani 1 1 d .
H6 H 0.5044 0.6532 0.0422 0.072 Uiso 1 1 calc R
C36 C 0.2530(3) 0.6813(2) 0.0163(2) 0.0527(8) Uani 1 1 d .
H36 H 0.2552 0.6598 0.0785 0.063 Uiso 1 1 calc R
C23 C -0.0383(2) 0.6958(2) -0.2607(3) 0.0564(9) Uani 1 1 d .
H23 H 0.0082 0.7258 -0.2070 0.068 Uiso 1 1 calc R
C26 C -0.1763(3) 0.6122(3) -0.4173(3) 0.0839(13) Uani 1 1 d .
H26 H -0.2227 0.5843 -0.4727 0.101 Uiso 1 1 calc R
C24 C -0.1444(3) 0.7233(3) -0.2958(3) 0.0741(11) Uani 1 1 d .
H24 H -0.1690 0.7715 -0.2657 0.089 Uiso 1 1 calc R

loop_
_atom_site_aniso_label
_atom_site_aniso_U_11
_atom_site_aniso_U_22
_atom_site_aniso_U_33
_atom_site_aniso_U_23
_atom_site_aniso_U_13
_atom_site_aniso_U_12
Ag1 0.03627(10) 0.02305(9) 0.03143(10) 0.00537(9) 0.01662(8) 0.00842(8)
Cd1 0.02697(9) 0.02463(8) 0.04109(11) -0.00192(9) 0.01148(8) 0.00519(8)
S2 0.0304(3) 0.0286(3) 0.0300(3) -0.0013(3) 0.0090(2) 0.0038(3)
S1 0.0271(3) 0.0337(3) 0.0407(4) 0.0000(3) 0.0058(3) 0.0020(3)
P1 0.0402(4) 0.0226(3) 0.0271(3) 0.0055(3) 0.0162(3) 0.0110(3)
P2 0.0219(3) 0.0245(3) 0.0219(3) 0.0001(2) 0.0071(2) 0.0024(2)
S3 0.0362(4) 0.0240(3) 0.0614(5) 0.0012(3) 0.0285(3) 0.0023(3)
O3 0.0413(10) 0.0353(10) 0.0479(12) 0.0023(9) 0.0242(9) 0.0097(8)
O2 0.0326(10) 0.0384(10) 0.0403(10) -0.0012(8) 0.0153(8) 0.0036(8)
O1 0.0373(9) 0.0305(9) 0.0464(10) -0.0030(10) 0.0128(8) 0.0038(9)
C41 0.0283(13) 0.0266(12) 0.0241(13) -0.0033(10) 0.0044(10) -0.0010(10)
C46 0.0312(13) 0.0213(11) 0.0216(12) 0.0018(9) 0.0048(10) 0.0030(10)
C43 0.0454(16) 0.0218(12) 0.0415(16) 0.0039(12) 0.0033(13) -0.0040(12)
C16 0.0220(12) 0.0247(12) 0.0344(15) 0.0020(11) 0.0069(11) 0.0031(10)
C28 0.0468(16) 0.0249(12) 0.0238(13) 0.0016(10) 0.0178(11) 0.0113(11)
C8 0.0303(13) 0.0258(12) 0.0258(13) -0.0082(10) 0.0065(10) 0.0019(10)
C52 0.0245(13) 0.0395(14) 0.0214(12) -0.0048(11) 0.0071(10) 0.0035(11)
C42 0.0372(15) 0.0276(13) 0.0385(15) -0.0058(12) 0.0060(12) 0.0022(12)
C21 0.0548(18) 0.0270(14) 0.0431(17) 0.0030(12) 0.0261(14) 0.0064(12)
C29 0.0363(14) 0.0307(13) 0.0246(13) -0.0013(11) 0.0061(11) 0.0073(11)
C34 0.0395(14) 0.0260(13) 0.0329(14) 0.0034(11) 0.0181(11) 0.0103(11)
C57 0.0318(14) 0.0468(18) 0.0501(16) -0.0172(15) 0.0013(12) 0.0113(13)
C9 0.0367(13) 0.0272(12) 0.0204(11) -0.0057(12) 0.0083(9) 0.0053(12)
C51 0.0290(13) 0.0559(19) 0.0290(13) -0.0061(12) 0.0065(11) 0.0117(12)
C31 0.0574(18) 0.0459(17) 0.0381(16) 0.0012(14) 0.0293(14) 0.0036(14)
C47 0.0309(12) 0.0310(14) 0.0314(13) 0.0025(12) 0.0076(10) 0.0015(11)
C17 0.0308(13) 0.0379(15) 0.0492(16) 0.0076(13) 0.0212(12) 0.0104(12)
C13 0.0346(15) 0.0519(18) 0.0446(17) -0.0038(14) -0.0007(13) 0.0041(13)
C30 0.0360(15) 0.0473(16) 0.0322(15) -0.0023(13) 0.0140(12) 0.0060(12)
C15 0.0186(11) 0.0303(13) 0.0298(13) -0.0020(11) 0.0078(10) 0.0046(10)
C40 0.0196(11) 0.0226(12) 0.0260(12) 0.0004(10) 0.0016(10) -0.0036(9)
C10 0.0428(17) 0.0528(18) 0.0320(16) 0.0055(14) 0.0152(13) 0.0012(14)
C18 0.0451(17) 0.0312(15) 0.084(2) 0.0186(16) 0.0349(17) 0.0083(13)
C20 0.066(2) 0.0353(15) 0.0586(19) 0.0000(14) 0.0389(16) 0.0126(14)
C22 0.0436(15) 0.0294(13) 0.0303(14) 0.0093(11) 0.0189(12) 0.0143(11)
C19 0.0520(18) 0.0246(13) 0.077(2) 0.0003(14) 0.0262(17) 0.0080(13)
C35 0.0645(19) 0.0282(14) 0.0343(15) 0.0035(12) 0.0226(14) 0.0071(13)
C2 0.0237(13) 0.0314(14) 0.0419(16) -0.0047(12) -0.0030(11) 0.0032(11)
C53 0.0301(14) 0.0519(16) 0.0276(14) 0.0029(12) 0.0053(11) -0.0051(12)
C14 0.0326(14) 0.0331(15) 0.0390(15) -0.0018(11) 0.0038(11) -0.0004(11)
C48 0.0368(15) 0.0440(16) 0.0291(14) -0.0017(12) -0.0023(11) -0.0021(12)
C1 0.0229(12) 0.0304(14) 0.0406(15) -0.0015(12) 0.0016(11) 0.0073(10)
C49 0.0557(19) 0.0514(18) 0.0271(14) -0.0110(13) 0.0046(13) 0.0092(14)
C50 0.0468(17) 0.071(2) 0.0319(15) -0.0115(15) 0.0130(13) 0.0168(15)
C12 0.0522(19) 0.060(2) 0.0259(15) 0.0017(14) -0.0014(13) 0.0187(16)
C38 0.0684(19) 0.0348(16) 0.061(2) -0.0102(16) 0.0315(16) -0.0069(16)
C11 0.067(2) 0.0544(19) 0.0329(16) 0.0173(15) 0.0146(15) 0.0103(16)
C33 0.074(2) 0.0509(18) 0.0561(19) 0.0288(16) 0.0460(17) 0.0410(16)
C4 0.0446(18) 0.0398(17) 0.067(2) 0.0079(17) -0.0097(16) -0.0041(14)
C56 0.0333(15) 0.071(2) 0.0611(19) -0.0181(19) -0.0042(14) 0.0244(17)
C3 0.0352(15) 0.0349(15) 0.0510(17) 0.0000(14) -0.0049(13) 0.0024(12)
C7 0.0310(15) 0.0518(18) 0.0554(19) -0.0183(15) 0.0052(14) -0.0009(13)
C55 0.0246(14) 0.090(3) 0.0411(17) -0.0209(17) 0.0018(12) 0.0075(16)
C44 0.0540(18) 0.0338(15) 0.0399(16) 0.0126(13) 0.0167(14) -0.0068(13)
C54 0.0281(15) 0.076(2) 0.0335(16) -0.0074(15) 0.0073(12) -0.0137(15)
C25 0.0464(18) 0.068(2) 0.058(2) 0.0133(18) 0.0165(16) 0.0303(17)
C32 0.087(2) 0.0551(19) 0.059(2) 0.0351(17) 0.0467(19) 0.0411(18)
C39 0.0610(19) 0.0328(14) 0.0453(17) 0.0034(13) 0.0311(15) 0.0012(13)
C5 0.0428(18) 0.0371(17) 0.080(3) -0.0149(18) -0.0149(18) 0.0047(15)
C45 0.0402(15) 0.0343(14) 0.0367(15) 0.0057(12) 0.0186(12) 0.0018(12)
C37 0.066(2) 0.050(2) 0.0465(18) -0.0170(15) 0.0191(15) -0.0015(15)
C27 0.059(2) 0.085(3) 0.058(2) -0.033(2) -0.0014(17) 0.0334(19)
C6 0.0401(17) 0.064(2) 0.066(2) -0.0317(19) 0.0003(16) 0.0061(16)
C36 0.077(2) 0.0521(19) 0.0320(16) -0.0022(15) 0.0213(15) 0.0082(17)
C23 0.0453(18) 0.0447(17) 0.084(2) -0.0217(17) 0.0260(17) 0.0075(14)
C26 0.057(2) 0.111(3) 0.063(2) -0.031(2) -0.0137(18) 0.037(2)
C24 0.049(2) 0.066(2) 0.112(3) -0.026(2) 0.031(2) 0.0202(18)

loop_
_atom_type_symbol
_atom_type_description
_atom_type_scat_dispersion_real
_atom_type_scat_dispersion_imag
_atom_type_scat_source
C C 0.0033 0.0016 'International Tables Vol C Tables 4.2.6.8 and 6.1.1.4'
H H 0.0000 0.0000 'International Tables Vol C Tables 4.2.6.8 and 6.1.1.4'
O O 0.0106 0.0060 'International Tables Vol C Tables 4.2.6.8 and 6.1.1.4'
P P 0.1023 0.0942 'International Tables Vol C Tables 4.2.6.8 and 6.1.1.4'
S S 0.1246 0.1234 'International Tables Vol C Tables 4.2.6.8 and 6.1.1.4'
Ag Ag -0.8971 1.1015 'International Tables Vol C Tables 4.2.6.8 and 6.1.1.4'
Cd Cd -0.8075 1.2024 'International Tables Vol C Tables 4.2.6.8 and 6.1.1.4'

loop_
_geom_angle_atom_site_label_1
_geom_angle_atom_site_label_2
_geom_angle_atom_site_label_3
_geom_angle
P1 Ag1 P2 125.93(2)
P1 Ag1 S2 119.48(2)
P2 Ag1 S2 98.659(19)
P1 Ag1 S1 117.00(2)
P2 Ag1 S1 98.61(2)
S2 Ag1 S1 89.626(19)
S3 Cd1 O1 99.89(4)
S3 Cd1 O2 102.31(4)
O1 Cd1 O2 81.34(6)
S3 Cd1 S1 133.98(2)
O1 Cd1 S1 61.02(4)
O2 Cd1 S1 114.04(4)
S3 Cd1 S2 126.12(2)
O1 Cd1 S2 124.12(4)
O2 Cd1 S2 61.14(4)
S1 Cd1 S2 96.68(2)
S3 Cd1 O3 61.22(4)
O1 Cd1 O3 135.77(6)
O2 Cd1 O3 138.98(6)
S1 Cd1 O3 101.87(4)
S2 Cd1 O3 96.78(4)
C8 S2 Cd1 82.83(8)
C8 S2 Ag1 96.88(7)
Cd1 S2 Ag1 85.942(18)
C1 S1 Cd1 82.98(8)
C1 S1 Ag1 106.71(8)
Cd1 S1 Ag1 84.330(19)
C28 P1 C34 103.47(12)
C28 P1 C22 104.22(11)
C34 P1 C22 102.87(11)
C28 P1 Ag1 114.34(8)
C34 P1 Ag1 113.07(8)
C22 P1 Ag1 117.27(8)
C40 P2 C52 104.74(11)
C40 P2 C46 101.30(10)
C52 P2 C46 106.49(10)
C40 P2 Ag1 123.00(8)
C52 P2 Ag1 108.03(8)
C46 P2 Ag1 112.02(8)
C15 S3 Cd1 86.03(8)
C15 O3 Cd1 91.68(14)
C8 O2 Cd1 95.96(14)
C1 O1 Cd1 95.55(15)
C40 C41 C42 119.8(2)
C40 C41 H41 120.1
C42 C41 H41 120.1
C51 C46 C47 119.3(2)
C51 C46 P2 124.87(18)
C47 C46 P2 115.79(17)
C42 C43 C44 119.7(2)
C42 C43 H43 120.2
C44 C43 H43 120.2
C17 C16 C21 118.8(2)
C17 C16 C15 119.2(2)
C21 C16 C15 122.0(2)
C29 C28 C33 118.3(2)
C29 C28 P1 117.32(18)
C33 C28 P1 124.35(19)
O2 C8 C9 121.4(2)
O2 C8 S2 119.94(18)
C9 C8 S2 118.69(17)
C53 C52 C57 118.9(2)
C53 C52 P2 123.66(18)
C57 C52 P2 117.04(19)
C43 C42 C41 120.6(2)
C43 C42 H42 119.7
C41 C42 H42 119.7
C16 C21 C20 120.2(2)
C16 C21 H21 119.9
C20 C21 H21 119.9
C28 C29 C30 121.1(2)
C28 C29 H29 119.4
C30 C29 H29 119.4
C35 C34 C39 118.6(2)
C35 C34 P1 118.08(19)
C39 C34 P1 123.3(2)
C56 C57 C52 120.5(3)
C56 C57 H57 119.8
C52 C57 H57 119.8
C14 C9 C10 118.6(2)
C14 C9 C8 121.7(2)
C10 C9 C8 119.6(2)
C46 C51 C50 120.0(2)
C46 C51 H51 120.0
C50 C51 H51 120.0
C30 C31 C32 119.2(3)
C30 C31 H31 120.4
C32 C31 H31 120.4
C48 C47 C46 120.3(2)
C48 C47 H47 119.8
C46 C47 H47 119.8
C16 C17 C18 120.7(2)
C16 C17 H17 119.6
C18 C17 H17 119.6
C12 C13 C14 119.8(3)
C12 C13 H13 120.1
C14 C13 H13 120.1
C31 C30 C29 120.3(2)
C31 C30 H30 119.9
C29 C30 H30 119.9
O3 C15 C16 120.1(2)
O3 C15 S3 121.06(18)
C16 C15 S3 118.78(17)
C41 C40 C45 118.8(2)
C41 C40 P2 119.97(17)
C45 C40 P2 121.19(18)
C9 C10 C11 120.5(3)
C9 C10 H10 119.7
C11 C10 H10 119.7
C19 C18 C17 119.9(2)
C19 C18 H18 120.1
C17 C18 H18 120.1
C19 C20 C21 119.9(3)
C19 C20 H20 120.1
C21 C20 H20 120.1
C27 C22 C23 117.1(3)
C27 C22 P1 118.1(2)
C23 C22 P1 124.9(2)
C20 C19 C18 120.4(2)
C20 C19 H19 119.8
C18 C19 H19 119.8
C36 C35 C34 120.8(3)
C36 C35 H35 119.6
C34 C35 H35 119.6
C7 C2 C3 119.5(3)
C7 C2 C1 122.2(3)
C3 C2 C1 118.2(2)
C52 C53 C54 120.2(3)
C52 C53 H53 119.9
C54 C53 H53 119.9
C9 C14 C13 121.1(3)
C9 C14 H14 119.4
C13 C14 H14 119.4
C49 C48 C47 119.9(2)
C49 C48 H48 120.0
C47 C48 H48 120.0
O1 C1 C2 120.1(2)
O1 C1 S1 119.88(19)
C2 C1 S1 119.89(19)
C50 C49 C48 120.2(2)
C50 C49 H49 119.9
C48 C49 H49 119.9
C49 C50 C51 120.3(2)
C49 C50 H50 119.9
C51 C50 H50 119.9
C13 C12 C11 120.1(3)
C13 C12 H12 120.0
C11 C12 H12 120.0
C39 C38 C37 120.5(3)
C39 C38 H38 119.8
C37 C38 H38 119.8
C12 C11 C10 119.9(3)
C12 C11 H11 120.1
C10 C11 H11 120.1
C32 C33 C28 120.1(3)
C32 C33 H33 120.0
C28 C33 H33 120.0
C5 C4 C3 119.9(3)
C5 C4 H4 120.1
C3 C4 H4 120.1
C57 C56 C55 119.3(3)
C57 C56 H56 120.4
C55 C56 H56 120.4
C4 C3 C2 120.0(3)
C4 C3 H3 120.0
C2 C3 H3 120.0
C2 C7 C6 120.0(3)
C2 C7 H7 120.0
C6 C7 H7 120.0
C54 C55 C56 120.5(3)
C54 C55 H55 119.8
C56 C55 H55 119.8
C45 C44 C43 120.6(2)
C45 C44 H44 119.7
C43 C44 H44 119.7
C55 C54 C53 120.5(3)
C55 C54 H54 119.7
C53 C54 H54 119.7
C26 C25 C24 118.6(3)
C26 C25 H25 120.7
C24 C25 H25 120.7
C31 C32 C33 120.9(3)
C31 C32 H32 119.5
C33 C32 H32 119.5
C38 C39 C34 120.5(3)
C38 C39 H39 119.8
C34 C39 H39 119.8
C6 C5 C4 120.9(3)
C6 C5 H5 119.6
C4 C5 H5 119.6
C44 C45 C40 120.5(2)
C44 C45 H45 119.7
C40 C45 H45 119.7
C38 C37 C36 119.2(3)
C38 C37 H37 120.4
C36 C37 H37 120.4
C22 C27 C26 120.7(3)
C22 C27 H27 119.6
C26 C27 H27 119.6
C5 C6 C7 119.7(3)
C5 C6 H6 120.1
C7 C6 H6 120.1
C35 C36 C37 120.5(3)
C35 C36 H36 119.7
C37 C36 H36 119.7
C24 C23 C22 121.7(3)
C24 C23 H23 119.1
C22 C23 H23 119.1
C25 C26 C27 121.1(3)
C25 C26 H26 119.4
C27 C26 H26 119.4
C25 C24 C23 120.8(3)
C25 C24 H24 119.6
C23 C24 H24 119.6

loop_
_geom_bond_atom_site_label_1
_geom_bond_atom_site_label_2
_geom_bond_distance
Ag1 P1 2.4681(6)
Ag1 P2 2.4848(6)
Ag1 S2 2.6923(6)
Ag1 S1 2.7780(6)
Cd1 S3 2.4771(6)
Cd1 O1 2.5411(18)
Cd1 O2 2.5422(17)
Cd1 S1 2.5768(7)
Cd1 S2 2.5844(6)
Cd1 O3 2.6234(18)
S2 C8 1.761(2)
S1 C1 1.750(3)
P1 C28 1.821(2)
P1 C34 1.823(3)
P1 C22 1.825(3)
P2 C40 1.821(2)
P2 C52 1.824(2)
P2 C46 1.831(2)
S3 C15 1.744(2)
O3 C15 1.228(3)
O2 C8 1.236(3)
O1 C1 1.238(3)
C41 C40 1.394(3)
C41 C42 1.392(3)
C41 H41 0.9300
C46 C51 1.382(3)
C46 C47 1.395(3)
C43 C42 1.376(4)
C43 C44 1.377(4)
C43 H43 0.9300
C16 C17 1.376(3)
C16 C21 1.382(3)
C16 C15 1.500(3)
C28 C29 1.374(3)
C28 C33 1.389(3)
C8 C9 1.483(3)
C52 C53 1.379(3)
C52 C57 1.393(4)
C42 H42 0.9300
C21 C20 1.394(3)
C21 H21 0.9300
C29 C30 1.382(3)
C29 H29 0.9300
C34 C35 1.390(3)
C34 C39 1.391(3)
C57 C56 1.386(4)
C57 H57 0.9300
C9 C14 1.382(3)
C9 C10 1.387(4)
C51 C50 1.386(3)
C51 H51 0.9300
C31 C30 1.362(4)
C31 C32 1.376(4)
C31 H31 0.9300
C47 C48 1.382(3)
C47 H47 0.9300
C17 C18 1.382(4)
C17 H17 0.9300
C13 C12 1.370(4)
C13 C14 1.389(3)
C13 H13 0.9300
C30 H30 0.9300
C40 C45 1.396(3)
C10 C11 1.389(4)
C10 H10 0.9300
C18 C19 1.369(4)
C18 H18 0.9300
C20 C19 1.361(4)
C20 H20 0.9300
C22 C27 1.363(4)
C22 C23 1.376(4)
C19 H19 0.9300
C35 C36 1.369(4)
C35 H35 0.9300
C2 C7 1.381(4)
C2 C3 1.397(4)
C2 C1 1.498(3)
C53 C54 1.396(4)
C53 H53 0.9300
C14 H14 0.9300
C48 C49 1.377(4)
C48 H48 0.9300
C49 C50 1.378(4)
C49 H49 0.9300
C50 H50 0.9300
C12 C11 1.384(4)
C12 H12 0.9300
C38 C39 1.380(4)
C38 C37 1.378(4)
C38 H38 0.9300
C11 H11 0.9300
C33 C32 1.376(4)
C33 H33 0.9300
C4 C5 1.376(5)
C4 C3 1.383(4)
C4 H4 0.9300
C56 C55 1.392(5)
C56 H56 0.9300
C3 H3 0.9300
C7 C6 1.397(4)
C7 H7 0.9300
C55 C54 1.348(4)
C55 H55 0.9300
C44 C45 1.374(4)
C44 H44 0.9300
C54 H54 0.9300
C25 C26 1.352(4)
C25 C24 1.353(4)
C25 H25 0.9300
C32 H32 0.9300
C39 H39 0.9300
C5 C6 1.369(5)
C5 H5 0.9300
C45 H45 0.9300
C37 C36 1.389(4)
C37 H37 0.9300
C27 C26 1.381(5)
C27 H27 0.9300
C6 H6 0.9300
C36 H36 0.9300
C23 C24 1.363(4)
C23 H23 0.9300
C26 H26 0.9300
C24 H24 0.9300
